data_2228928
loop_
_publ_author_name
'Cui, Yue'
'Gao, Qian'
'Wang, Huan-Huan'
'Wang, Lin'
'Xie, Ya-Bo'

_publ_section_title
;
 Diaquabis(2-oxo-2<i>H</i>-chromene-3-carboxylato-\k^2^<i>O</i>^2^,<i>O</i>^3^)cadmium
;
_journal_coeditor_code ZL2335
_journal_issue 1
_journal_name_full 'Acta Crystallographica Section E'
_journal_page_first m126
_journal_paper_doi 10.1107/S1600536810053523
_journal_volume 67
_journal_year 2011
_chemical_formula_iupac '[Cd (C10 H5 O4)2 (H2 O)2]'
_chemical_formula_moiety 'C20 H14 Cd O10'
_chemical_formula_sum 'C20 H14 Cd O10'
_chemical_formula_weight 526.72
_chemical_name_systematic
;
Diaquabis(2-oxo-2<i>H</i>-chromene-3-carboxylato-
\k^2^<i>O</i>^2^,<i>O</i>^3^)cadmium
;
_space_group_IT_number 2
_symmetry_cell_setting triclinic
_symmetry_space_group_name_Hall '-P 1'
_symmetry_space_group_name_H-M 'P -1'
_atom_sites_solution_hydrogens geom
_atom_sites_solution_primary direct
_atom_sites_solution_secondary difmap
_cell_angle_alpha 93.37(3)
_cell_angle_beta 91.46(3)
_cell_angle_gamma 112.07(3)
_cell_formula_units_Z 1
_cell_length_a 6.6736(13)
_cell_length_b 6.8838(14)
_cell_length_c 10.477(2)
_cell_measurement_reflns_used 2723
_cell_measurement_temperature 110(2)
_cell_measurement_theta_max 28.32
_cell_measurement_theta_min 3.20
_cell_volume 444.68(18)
_computing_cell_refinement 'SAINT (Bruker, 2008)'
_computing_data_collection 'APEX2 (Bruker, 2008)'
_computing_data_reduction 'SAINT (Bruker, 2008)'
_computing_molecular_graphics 'SHELXTL (Sheldrick, 2008<i>b</i>)'
_computing_publication_material 'SHELXL97 (Sheldrick, 2008<i>b</i>)'
_computing_structure_refinement 'SHELXL97 (Sheldrick, 2008<i>b</i>)'
_computing_structure_solution 'SHELXS97 (Sheldrick, 2008<i>b</i>)'
_diffrn_ambient_temperature 110(2)
_diffrn_measured_fraction_theta_full 0.981
_diffrn_measured_fraction_theta_max 0.927
_diffrn_measurement_device_type 'Bruker APEXII CCD'
_diffrn_measurement_method '\f and \w'
_diffrn_radiation_monochromator graphite
_diffrn_radiation_source 'fine-focus sealed tube'
_diffrn_radiation_type MoK\a
_diffrn_radiation_wavelength 0.71073
_diffrn_reflns_av_R_equivalents 0.0092
_diffrn_reflns_av_sigmaI/netI 0.0168
_diffrn_reflns_limit_h_max 8
_diffrn_reflns_limit_h_min -8
_diffrn_reflns_limit_k_max 8
_diffrn_reflns_limit_k_min -8
_diffrn_reflns_limit_l_max 6
_diffrn_reflns_limit_l_min -13
_diffrn_reflns_number 2812
_diffrn_reflns_theta_full 25.00
_diffrn_reflns_theta_max 28.32
_diffrn_reflns_theta_min 3.20
_diffrn_standards_number 0
_exptl_absorpt_coefficient_mu 1.292
_exptl_absorpt_correction_T_max 0.824
_exptl_absorpt_correction_T_min 0.793
_exptl_absorpt_correction_type multi-scan
_exptl_absorpt_process_details '(SADABS; Sheldrick, 2008<i>a</i>)'
_exptl_crystal_colour colorless
_exptl_crystal_density_diffrn 1.967
_exptl_crystal_density_method 'not measured'
_exptl_crystal_description block
_exptl_crystal_F_000 262
_exptl_crystal_size_max 0.20
_exptl_crystal_size_mid 0.15
_exptl_crystal_size_min 0.15
_refine_diff_density_max 0.421
_refine_diff_density_min -0.444
_refine_ls_extinction_method none
_refine_ls_goodness_of_fit_ref 1.119
_refine_ls_hydrogen_treatment constr
_refine_ls_matrix_type full
_refine_ls_number_parameters 142
_refine_ls_number_reflns 2040
_refine_ls_number_restraints 0
_refine_ls_restrained_S_all 1.119
_refine_ls_R_factor_all 0.0170
_refine_ls_R_factor_gt 0.0169
_refine_ls_shift/su_max 0.000
_refine_ls_shift/su_mean 0.000
_refine_ls_structure_factor_coef Fsqd
_refine_ls_weighting_details 'calc w=1/[\s^2^(Fo^2^)+(0.0217P)^2^+0.3208P] where P=(Fo^2^+2Fc^2^)/3'
_refine_ls_weighting_scheme calc
_refine_ls_wR_factor_gt 0.0451
_refine_ls_wR_factor_ref 0.0453
_reflns_number_gt 2033
_reflns_number_total 2040
_reflns_threshold_expression I>2sigma(I)
_cod_data_source_file zl2335.cif
_cod_data_source_block I
_cod_original_cell_volume 444.68(15)
_cod_database_code 2228928
_cod_database_fobs_code 2228928

loop_
_symmetry_equiv_pos_as_xyz
'x, y, z'
'-x, -y, -z'

loop_
_atom_site_type_symbol
_atom_site_label
_atom_site_fract_x
_atom_site_fract_y
_atom_site_fract_z
_atom_site_U_iso_or_equiv
_atom_site_adp_type
_atom_site_calc_flag
_atom_site_refinement_flags
_atom_site_occupancy
_atom_site_disorder_assembly
_atom_site_disorder_group
Cd Cd1 1.0000 0.5000 0.0000 0.01268(6) Uani d S 1 . .
O O1 0.79598(18) 0.30467(18) 0.37932(11) 0.0144(2) Uani d . 1 . .
O O1W 1.00099(19) 0.79679(19) 0.10974(11) 0.0163(2) Uani d . 1 . .
H H1WA 0.8758 0.7921 0.0875 0.024 Uiso d R 1 . .
H H1WB 1.1256 0.8837 0.0939 0.024 Uiso d R 1 . .
O O2 0.93465(18) 0.33456(19) 0.19160(11) 0.0165(2) Uani d . 1 . .
O O3 0.64486(18) 0.35849(19) -0.01845(11) 0.0161(2) Uani d . 1 . .
O O4 0.31702(18) 0.12595(19) 0.01275(11) 0.0164(2) Uani d . 1 . .
C C1 0.6758(3) 0.2758(3) 0.59042(16) 0.0170(3) Uani d . 1 . .
H H1A 0.8180 0.2975 0.6218 0.020 Uiso calc R 1 . .
C C2 0.5088(3) 0.2453(3) 0.67327(16) 0.0186(3) Uani d . 1 . .
H H2A 0.5371 0.2462 0.7627 0.022 Uiso calc R 1 . .
C C3 0.2996(3) 0.2132(3) 0.62646(16) 0.0192(3) Uani d . 1 . .
H H3A 0.1869 0.1917 0.6841 0.023 Uiso calc R 1 . .
C C4 0.2562(3) 0.2127(3) 0.49686(16) 0.0162(3) Uani d . 1 . .
H H4A 0.1144 0.1926 0.4657 0.019 Uiso calc R 1 . .
C C5 0.4221(3) 0.2421(2) 0.41095(15) 0.0137(3) Uani d . 1 . .
C C6 0.6282(3) 0.2734(2) 0.46024(15) 0.0138(3) Uani d . 1 . .
C C7 0.3889(3) 0.2351(2) 0.27516(15) 0.0131(3) Uani d . 1 . .
H H7A 0.2487 0.2123 0.2398 0.016 Uiso calc R 1 . .
C C8 0.5526(3) 0.2604(2) 0.19545(15) 0.0123(3) Uani d . 1 . .
C C9 0.7689(3) 0.3026(2) 0.24937(15) 0.0127(3) Uani d . 1 . .
C C10 0.5040(3) 0.2474(2) 0.05228(15) 0.0127(3) Uani d . 1 . .

loop_
_atom_site_aniso_label
_atom_site_aniso_U_11
_atom_site_aniso_U_22
_atom_site_aniso_U_33
_atom_site_aniso_U_12
_atom_site_aniso_U_13
_atom_site_aniso_U_23
Cd1 0.00892(8) 0.01495(9) 0.01174(9) 0.00156(6) 0.00160(5) 0.00172(5)
O1 0.0121(5) 0.0186(6) 0.0118(5) 0.0048(4) 0.0005(4) 0.0029(4)
O1W 0.0119(5) 0.0180(6) 0.0174(6) 0.0038(4) 0.0014(4) 0.0014(4)
O2 0.0116(5) 0.0228(6) 0.0155(6) 0.0062(5) 0.0023(4) 0.0057(4)
O3 0.0111(5) 0.0209(6) 0.0138(5) 0.0027(5) 0.0006(4) 0.0037(4)
O4 0.0109(5) 0.0179(6) 0.0164(5) 0.0010(4) -0.0018(4) 0.0020(4)
C1 0.0190(8) 0.0147(7) 0.0158(8) 0.0048(6) -0.0011(6) 0.0018(6)
C2 0.0285(9) 0.0148(7) 0.0119(7) 0.0072(7) 0.0018(6) 0.0015(6)
C3 0.0242(9) 0.0162(8) 0.0168(8) 0.0068(7) 0.0083(6) 0.0019(6)
C4 0.0158(7) 0.0147(7) 0.0176(8) 0.0048(6) 0.0036(6) 0.0021(6)
C5 0.0155(7) 0.0107(7) 0.0140(7) 0.0037(6) 0.0016(6) 0.0012(5)
C6 0.0155(7) 0.0108(7) 0.0143(7) 0.0037(6) 0.0036(6) 0.0018(5)
C7 0.0116(7) 0.0126(7) 0.0147(7) 0.0041(6) 0.0005(6) 0.0020(5)
C8 0.0119(7) 0.0117(7) 0.0129(7) 0.0037(6) 0.0005(5) 0.0018(5)
C9 0.0132(7) 0.0118(7) 0.0124(7) 0.0037(6) -0.0005(5) 0.0020(5)
C10 0.0114(7) 0.0138(7) 0.0133(7) 0.0055(6) -0.0002(5) 0.0006(5)

loop_
_atom_type_symbol
_atom_type_description
_atom_type_scat_dispersion_real
_atom_type_scat_dispersion_imag
_atom_type_scat_source
C C 0.0033 0.0016 'International Tables Vol C Tables 4.2.6.8 and 6.1.1.4'
H H 0.0000 0.0000 'International Tables Vol C Tables 4.2.6.8 and 6.1.1.4'
Cd Cd -0.8075 1.2024 'International Tables Vol C Tables 4.2.6.8 and 6.1.1.4'
N N 0.0061 0.0033 'International Tables Vol C Tables 4.2.6.8 and 6.1.1.4'
O O 0.0106 0.0060 'International Tables Vol C Tables 4.2.6.8 and 6.1.1.4'

loop_
_geom_angle_atom_site_label_1
_geom_angle_atom_site_label_2
_geom_angle_atom_site_label_3
_geom_angle_site_symmetry_1
_geom_angle_site_symmetry_3
_geom_angle
_geom_angle_publ_flag
O3 Cd1 O3 2_765 . 180.0 ?
O3 Cd1 O1W 2_765 . 87.17(5) ?
O3 Cd1 O1W . . 92.83(5) ?
O3 Cd1 O1W 2_765 2_765 92.83(5) ?
O3 Cd1 O1W . 2_765 87.17(5) ?
O1W Cd1 O1W . 2_765 180.00(5) ?
O3 Cd1 O2 2_765 2_765 81.00(5) ?
O3 Cd1 O2 . 2_765 99.00(5) ?
O1W Cd1 O2 . 2_765 91.77(5) ?
O1W Cd1 O2 2_765 2_765 88.23(5) ?
O3 Cd1 O2 2_765 . 99.00(5) ?
O3 Cd1 O2 . . 81.00(5) ?
O1W Cd1 O2 . . 88.23(5) ?
O1W Cd1 O2 2_765 . 91.77(5) ?
O2 Cd1 O2 2_765 . 180.00(3) ?
C9 O1 C6 . . 122.72(13) ?
Cd1 O1W H1WA . . 100.6 ?
Cd1 O1W H1WB . . 100.5 ?
H1WA O1W H1WB . . 130.4 ?
C9 O2 Cd1 . . 123.19(11) ?
C10 O3 Cd1 . . 132.88(11) ?
C6 C1 C2 . . 117.96(16) ?
C6 C1 H1A . . 121.0 ?
C2 C1 H1A . . 121.0 ?
C1 C2 C3 . . 120.77(15) ?
C1 C2 H2A . . 119.6 ?
C3 C2 H2A . . 119.6 ?
C4 C3 C2 . . 120.30(16) ?
C4 C3 H3A . . 119.8 ?
C2 C3 H3A . . 119.8 ?
C3 C4 C5 . . 120.02(16) ?
C3 C4 H4A . . 120.0 ?
C5 C4 H4A . . 120.0 ?
C6 C5 C4 . . 118.38(15) ?
C6 C5 C7 . . 118.06(14) ?
C4 C5 C7 . . 123.54(15) ?
O1 C6 C5 . . 120.21(14) ?
O1 C6 C1 . . 117.23(15) ?
C5 C6 C1 . . 122.57(15) ?
C8 C7 C5 . . 121.68(15) ?
C8 C7 H7A . . 119.2 ?
C5 C7 H7A . . 119.2 ?
C7 C8 C9 . . 119.32(14) ?
C7 C8 C10 . . 118.64(14) ?
C9 C8 C10 . . 122.04(14) ?
O2 C9 O1 . . 114.46(14) ?
O2 C9 C8 . . 127.61(15) ?
O1 C9 C8 . . 117.92(14) ?
O4 C10 O3 . . 124.02(15) ?
O4 C10 C8 . . 115.83(14) ?
O3 C10 C8 . . 120.11(14) ?

loop_
_geom_bond_atom_site_label_1
_geom_bond_atom_site_label_2
_geom_bond_site_symmetry_2
_geom_bond_distance
_geom_bond_publ_flag
Cd1 O3 2_765 2.1961(13) ?
Cd1 O3 . 2.1961(13) ?
Cd1 O1W . 2.2824(13) ?
Cd1 O1W 2_765 2.2824(13) ?
Cd1 O2 2_765 2.3360(13) ?
Cd1 O2 . 2.3360(13) ?
O1 C9 . 1.3673(19) ?
O1 C6 . 1.3810(19) ?
O1W H1WA . 0.8500 ?
O1W H1WB . 0.8500 ?
O2 C9 . 1.227(2) ?
O3 C10 . 1.257(2) ?
O4 C10 . 1.256(2) ?
C1 C6 . 1.390(2) ?
C1 C2 . 1.391(2) ?
C1 H1A . 0.9500 ?
C2 C3 . 1.400(3) ?
C2 H2A . 0.9500 ?
C3 C4 . 1.381(2) ?
C3 H3A . 0.9500 ?
C4 C5 . 1.407(2) ?
C4 H4A . 0.9500 ?
C5 C6 . 1.390(2) ?
C5 C7 . 1.430(2) ?
C7 C8 . 1.357(2) ?
C7 H7A . 0.9500 ?
C8 C9 . 1.453(2) ?
C8 C10 . 1.517(2) ?

loop_
_geom_hbond_atom_site_label_D
_geom_hbond_atom_site_label_H
_geom_hbond_atom_site_label_A
_geom_hbond_site_symmetry_A
_geom_hbond_distance_DH
_geom_hbond_distance_HA
_geom_hbond_distance_DA
_geom_hbond_angle_DHA
O1W H1WA O4 2_665 0.85 1.90 2.6877(18) 153
O1W H1WB O4 1_665 0.85 1.94 2.721(2) 153

loop_
_geom_torsion_atom_site_label_1
_geom_torsion_atom_site_label_2
_geom_torsion_atom_site_label_3
_geom_torsion_atom_site_label_4
_geom_torsion_site_symmetry_1
_geom_torsion_site_symmetry_2
_geom_torsion_site_symmetry_3
_geom_torsion_site_symmetry_4
_geom_torsion
_geom_torsion_publ_flag
O3 Cd1 O2 C9 2_765 . . . 151.16(12) ?
O3 Cd1 O2 C9 . . . . -28.84(12) ?
O1W Cd1 O2 C9 . . . . 64.31(13) ?
O1W Cd1 O2 C9 2_765 . . . -115.69(13) ?
O1W Cd1 O3 C10 . . . . -87.46(15) ?
O1W Cd1 O3 C10 2_765 . . . 92.54(15) ?
O2 Cd1 O3 C10 2_765 . . . -179.70(15) ?
O2 Cd1 O3 C10 . . . . 0.30(15) ?
C6 C1 C2 C3 . . . . 0.0(2) ?
C1 C2 C3 C4 . . . . -0.4(3) ?
C2 C3 C4 C5 . . . . 0.7(2) ?
C3 C4 C5 C6 . . . . -0.7(2) ?
C3 C4 C5 C7 . . . . 177.35(15) ?
C9 O1 C6 C5 . . . . -1.3(2) ?
C9 O1 C6 C1 . . . . 178.95(14) ?
C4 C5 C6 O1 . . . . -179.43(14) ?
C7 C5 C6 O1 . . . . 2.4(2) ?
C4 C5 C6 C1 . . . . 0.3(2) ?
C7 C5 C6 C1 . . . . -177.83(14) ?
C2 C1 C6 O1 . . . . 179.78(14) ?
C2 C1 C6 C5 . . . . 0.0(2) ?
C6 C5 C7 C8 . . . . -0.7(2) ?
C4 C5 C7 C8 . . . . -178.75(15) ?
C5 C7 C8 C9 . . . . -2.1(2) ?
C5 C7 C8 C10 . . . . 178.98(14) ?
Cd1 O2 C9 O1 . . . . -149.14(10) ?
Cd1 O2 C9 C8 . . . . 32.0(2) ?
C6 O1 C9 O2 . . . . 179.45(13) ?
C6 O1 C9 C8 . . . . -1.5(2) ?
C7 C8 C9 O2 . . . . -177.95(16) ?
C10 C8 C9 O2 . . . . 0.9(3) ?
C7 C8 C9 O1 . . . . 3.2(2) ?
C10 C8 C9 O1 . . . . -177.92(13) ?
Cd1 O3 C10 O4 . . . . -156.56(12) ?
Cd1 O3 C10 C8 . . . . 25.5(2) ?
C7 C8 C10 O4 . . . . -31.7(2) ?
C9 C8 C10 O4 . . . . 149.44(15) ?
C7 C8 C10 O3 . . . . 146.42(16) ?
C9 C8 C10 O3 . . . . -32.5(2) ?
